data_1558708
loop_
_publ_author_name
'McMonagle, Charlie'
'Comar, Priyanka'
'Nichol, Gary Stephen'
'Allan, David Robert'
'Barreda-Arg\=ueso, Jos\'e A'
'Gonzalez, Jesus Antonio'
'Rodriguez, Fernando'
'Valiente, Rafael'
'Turner, Gemma'
'Brechin, Euan K.'
'Moggach, Stephen A.'

_publ_section_title
;
 Pressure-and Temperature Induced Phase Transitions, Piezochromism, NLC
 Behaviour and Pressure Controlled Jahn-Teller Switching in a Cu-based
 Framework
;
_journal_name_full 'Chemical Science'
_journal_paper_doi 10.1039/D0SC03229H
_journal_year 2020
_chemical_formula_moiety 'C18 H16 Cu1 N2 O4'
_chemical_formula_sum 'C18 H16 Cu N2 O4'
_chemical_formula_weight 387.88
_space_group_IT_number 148
_space_group_name_Hall '-R 3'
_space_group_name_H-M_alt 'R -3 :H'
_symmetry_cell_setting trigonal
_symmetry_space_group_name_Hall '-R 3'
_symmetry_space_group_name_H-M 'R -3 :H'
_atom_sites_solution_hydrogens difmap
_atom_sites_solution_primary other
_audit_creation_date 2016-06-10
_audit_creation_method CRYSTALS_ver_14.61_build_5965
_audit_update_record
;
2020-06-09 deposited with the CCDC.	2020-07-30 downloaded from the CCDC.
;
_cell_angle_alpha 90
_cell_angle_beta 90
_cell_angle_gamma 120
_cell_formula_units_Z 9
_cell_length_a 25.342(2)
_cell_length_b 25.342(2)
_cell_length_c 7.7011(5)
_cell_measurement_reflns_used 1468
_cell_measurement_temperature 293
_cell_measurement_theta_max 19
_cell_measurement_theta_min 3
_cell_volume 4283.2(6)
_computing_cell_refinement 'Apex2 (Bruker AXS, 2006)'
_computing_data_collection 'Apex2 (Bruker AXS, 2006)'
_computing_data_reduction 'Apex2 (Bruker AXS, 2006)'
_computing_molecular_graphics 'CAMERON (Watkin et al., 1996)'
_computing_publication_material 'CRYSTALS (Betteridge et al., 2003)'
_computing_structure_refinement 'CRYSTALS (Betteridge et al., 2003)'
_computing_structure_solution 'USER DEFINED STRUCTURE SOLUTION'
_diffrn_ambient_pressure 1270000
_diffrn_ambient_temperature 293
_diffrn_measured_fraction_theta_full 0.935
_diffrn_measured_fraction_theta_max 0.911
_diffrn_measurement_device Area
_diffrn_measurement_device_type 'Bruker Kappa Apex2'
_diffrn_measurement_method \w
_diffrn_radiation_monochromator graphite
_diffrn_radiation_type 'Mo K\a'
_diffrn_radiation_wavelength 0.71073
_diffrn_reflns_av_R_equivalents 0.092
_diffrn_reflns_limit_h_max 10
_diffrn_reflns_limit_h_min -10
_diffrn_reflns_limit_k_max 24
_diffrn_reflns_limit_k_min -24
_diffrn_reflns_limit_l_max 7
_diffrn_reflns_limit_l_min -7
_diffrn_reflns_number 3986
_diffrn_reflns_theta_full 15.607
_diffrn_reflns_theta_max 20.809
_diffrn_reflns_theta_min 3.216
_diffrn_standards_number 0
_exptl_absorpt_coefficient_mu 1.170
_exptl_absorpt_correction_T_max 0.89
_exptl_absorpt_correction_T_min 0.68
_exptl_absorpt_correction_type multi-scan
_exptl_absorpt_process_details 'SADABS (Siemens, 1996)'
_exptl_crystal_colour green
_exptl_crystal_density_diffrn 1.353
_exptl_crystal_density_method 'not measured'
_exptl_crystal_description block
_exptl_crystal_F_000 1791
_exptl_crystal_size_max 0.200
_exptl_crystal_size_mid 0.200
_exptl_crystal_size_min 0.100
_refine_diff_density_max 0.88
_refine_diff_density_min -0.97
_refine_ls_extinction_method None
_refine_ls_goodness_of_fit_ref 1.0094
_refine_ls_hydrogen_treatment constr
_refine_ls_matrix_type full
_refine_ls_number_parameters 115
_refine_ls_number_reflns 911
_refine_ls_number_restraints 126
_refine_ls_R_factor_all 0.1318
_refine_ls_R_factor_gt 0.0871
_refine_ls_shift/su_max 0.0000963
_refine_ls_shift/su_mean 0.0000115
_refine_ls_structure_factor_coef Fsqd
_refine_ls_weighting_details
;
 Method, part 1, Chebychev polynomial, (Watkin, 1994, Prince, 1982) 
 [weight] = 1.0/[A~0~*T~0~(x)+A~1~*T~1~(x) ... +A~n-1~]*T~n-1~(x)] 
 where A~i~ are the Chebychev coefficients listed below and x= Fcalc/Fmax 
 Method = Robust Weighting (Prince, 1982) 
 W = [weight] * [1-(deltaF/6*sigmaF)^2^]^2^ 
 A~i~ are: 
 8.58 10.7 2.95 
;
_refine_ls_weighting_scheme calc
_refine_ls_wR_factor_all 0.2454
_refine_ls_wR_factor_gt 0.1924
_refine_ls_wR_factor_ref 0.2454
_reflns_limit_h_max 10
_reflns_limit_h_min -24
_reflns_limit_k_max 24
_reflns_limit_k_min 0
_reflns_limit_l_max 7
_reflns_limit_l_min 0
_reflns_number_gt 596
_reflns_number_total 915
_reflns_threshold_expression I>2.0\s(I)
_oxford_diffrn_Wilson_B_factor 0.00
_oxford_diffrn_Wilson_scale 0.00
_oxford_refine_ls_r_factor_ref 0.1318
_oxford_refine_ls_scale 0.07053(7)
_oxford_reflns_number_all 911
_oxford_reflns_threshold_expression_ref I>-3.0\s(I)
_oxford_structure_analysis_title 'st5136_0m in R-3'
_cod_data_source_file d0sc03229h2.cif
_cod_data_source_block FC70_127_Lab
_cod_depositor_comments
;
The following automatic conversions were performed:

data item '_atom_sites_solution_primary' value 'Other' was changed to
'other' in accordance with the
/home/data/users/saulius/crontab/automatic-downloads/rss-feeds/RSC/lib/dictionaries/cif_core.dic
dictionary named 'cif_core.dic' version 2.4.2 last updated on
2011-04-26.

Automatic conversion script
Id: cif_fix_values 7556 2019-12-06 15:28:31Z antanas 
;
_cod_original_cell_volume 4283.1(8)
_cod_original_sg_symbol_Hall '-R 3  '
_cod_original_sg_symbol_H-M 'R -3 '
_cod_original_formula_sum 'C18 H16 Cu1 N2 O4'
_cod_database_code 1558708

loop_
_symmetry_equiv_pos_as_xyz
x,y,z
-x,-y,-z
x+1/3,y+2/3,z+2/3
-x+1/3,-y+2/3,-z+2/3
x+2/3,y+1/3,z+1/3
-x+2/3,-y+1/3,-z+1/3
-y,x-y,z
y,-x+y,-z
-y+1/3,x-y+2/3,z+2/3
y+1/3,-x+y+2/3,-z+2/3
-y+2/3,x-y+1/3,z+1/3
y+2/3,-x+y+1/3,-z+1/3
-x+y,-x,z
x-y,x,-z
-x+y+1/3,-x+2/3,z+2/3
x-y+1/3,x+2/3,-z+2/3
-x+y+2/3,-x+1/3,z+1/3
x-y+2/3,x+1/3,-z+1/3

loop_
_atom_site_label
_atom_site_type_symbol
_atom_site_fract_x
_atom_site_fract_y
_atom_site_fract_z
_atom_site_U_iso_or_equiv
_atom_site_occupancy
_atom_site_adp_type
_atom_site_refinement_flags_posn
_atom_site_refinement_flags_adp
_atom_site_refinement_flags_occupancy
_atom_site_disorder_assembly
_atom_site_disorder_group
_atom_site_attached_hydrogens
Cu1 Cu 0.8333 0.6667 0.6667 0.0634 1.0000 Uani S . . . . .
O2 O 0.7571(3) 0.6337(4) 0.5308(11) 0.0712 1.0000 Uani D U . . . .
C4 C 0.7063(3) 0.5874(4) 0.5724(11) 0.0666 1.0000 Uani D U . . . .
C5 C 0.6567(3) 0.5713(5) 0.4420(11) 0.0677 1.0000 Uani D U . . . .
C6 C 0.6710(4) 0.5928(6) 0.2743(13) 0.0790 1.0000 Uani D U . . . .
C7 C 0.6270(4) 0.5729(6) 0.1483(12) 0.0841 1.0000 Uani D U . . . .
N1 N 0.5685(4) 0.5337(4) 0.1810(11) 0.0634 1.0000 Uani D U . . . .
C9 C 0.5549(4) 0.5121(5) 0.3427(13) 0.0709 1.0000 Uani D U . . . .
C8 C 0.5962(4) 0.5289(5) 0.4749(12) 0.0749 1.0000 Uani D U . . . .
C3 C 0.6933(4) 0.5531(6) 0.7209(15) 0.0896 1.0000 Uani D U . . . .
C2 C 0.7351(4) 0.5501(6) 0.8354(16) 0.0875 1.0000 Uani D U . . . .
O1 O 0.7918(4) 0.5842(4) 0.8288(12) 0.0824 1.0000 Uani D U . . . .
C1 C 0.7106(6) 0.5016(8) 0.975(2) 0.1202 1.0000 Uani D U . . . .
H61 H 0.7118 0.6220 0.2459 0.0986 1.0000 Uiso R . . . . .
H71 H 0.6384 0.5888 0.0341 0.0967 1.0000 Uiso R . . . . .
H91 H 0.5133 0.4850 0.3698 0.0801 1.0000 Uiso R . . . . .
H81 H 0.5840 0.5105 0.5862 0.0884 1.0000 Uiso R . . . . .
H31 H 0.6515 0.5279 0.7486 0.0996 1.0000 Uiso R . . . . .
H11 H 0.7446 0.5059 1.0458 0.1390 1.0000 Uiso R . . . . .
H12 H 0.6810 0.5050 1.0488 0.1390 1.0000 Uiso R . . . . .
H13 H 0.6909 0.4618 0.9173 0.1390 1.0000 Uiso R . . . . .

loop_
_atom_site_aniso_label
_atom_site_aniso_U_11
_atom_site_aniso_U_22
_atom_site_aniso_U_33
_atom_site_aniso_U_23
_atom_site_aniso_U_13
_atom_site_aniso_U_12
Cu1 0.0469(15) 0.0633(17) 0.0813(17) -0.0081(12) -0.0043(11) 0.0286(12)
O2 0.054(4) 0.060(6) 0.094(6) 0.007(4) -0.008(4) 0.024(4)
C4 0.051(5) 0.063(8) 0.090(7) -0.002(5) 0.009(4) 0.032(4)
C5 0.052(4) 0.048(7) 0.098(6) 0.006(6) 0.004(4) 0.021(5)
C6 0.046(6) 0.067(9) 0.106(7) 0.023(7) 0.001(4) 0.014(6)
C7 0.048(5) 0.094(11) 0.101(7) 0.018(7) 0.003(4) 0.028(6)
N1 0.048(4) 0.060(7) 0.088(6) 0.003(5) 0.005(4) 0.031(5)
C9 0.051(5) 0.072(9) 0.083(6) -0.002(6) 0.006(4) 0.027(6)
C8 0.060(5) 0.044(8) 0.094(7) 0.014(6) -0.003(4) 0.006(6)
C3 0.050(6) 0.090(10) 0.107(9) 0.020(7) 0.000(5) 0.018(7)
C2 0.070(5) 0.088(10) 0.102(10) 0.007(7) -0.004(6) 0.038(7)
O1 0.066(5) 0.095(7) 0.103(7) 0.006(6) -0.003(5) 0.053(5)
C1 0.097(12) 0.124(15) 0.132(14) 0.040(10) 0.004(10) 0.050(10)

loop_
_atom_type_symbol
_atom_type_scat_dispersion_real
_atom_type_scat_dispersion_imag
_atom_type_scat_Cromer_Mann_a1
_atom_type_scat_Cromer_Mann_b1
_atom_type_scat_Cromer_Mann_a2
_atom_type_scat_Cromer_Mann_b2
_atom_type_scat_Cromer_Mann_a3
_atom_type_scat_Cromer_Mann_b3
_atom_type_scat_Cromer_Mann_a4
_atom_type_scat_Cromer_Mann_b4
_atom_type_scat_Cromer_Mann_c
_atom_type_scat_source
C 0.0033 0.0016 2.3100 20.8439 1.0200 10.2075 1.5886 0.5687 0.8650 51.6512 0.2156 'International Tables Vol C 4.2.6.8 and 6.1.1.4'
H 0.0000 0.0000 0.4930 10.5109 0.3229 26.1257 0.1402 3.1424 0.0408 57.7998 0.0030 'International Tables Vol C 4.2.6.8 and 6.1.1.4'
N 0.0061 0.0033 12.2126 0.0057 3.1322 9.8933 2.0125 28.9975 1.1663 0.5826 -11.5290 'International Tables Vol C 4.2.6.8 and 6.1.1.4'
O 0.0106 0.0060 3.0485 13.2771 2.2868 5.7011 1.5463 0.3239 0.8670 32.9089 0.2508 'International Tables Vol C 4.2.6.8 and 6.1.1.4'
Cu 0.3201 1.2651 13.3380 3.5828 7.1676 0.2470 5.6158 11.3966 1.6735 64.8126 1.1910 'International Tables Vol C 4.2.6.8 and 6.1.1.4'

loop_
_geom_angle_atom_site_label_1
_geom_angle_site_symmetry_1
_geom_angle_atom_site_label_2
_geom_angle_site_symmetry_2
_geom_angle_atom_site_label_3
_geom_angle_site_symmetry_3
_geom_angle
_geom_angle_publ_flag
O1 6_666 Cu1 . N1 9_655 94.7(4) yes
O1 6_666 Cu1 . N1 10_555 85.3(4) yes
N1 9_655 Cu1 . N1 10_555 179.994 yes
O1 6_666 Cu1 . O2 6_666 89.8(3) yes
N1 9_655 Cu1 . O2 6_666 89.3(4) yes
N1 10_555 Cu1 . O2 6_666 90.7(4) yes
O1 6_666 Cu1 . O2 . 90.2(3) yes
N1 9_655 Cu1 . O2 . 90.7(4) yes
N1 10_555 Cu1 . O2 . 89.3(4) yes
O2 6_666 Cu1 . O2 . 179.994 yes
O1 6_666 Cu1 . O1 . 179.995 yes
N1 9_655 Cu1 . O1 . 85.3(4) yes
N1 10_555 Cu1 . O1 . 94.7(4) yes
O2 6_666 Cu1 . O1 . 90.2(3) yes
O2 . Cu1 . O1 . 89.8(3) yes
Cu1 . O2 . C4 . 125.4(5) yes
O2 . C4 . C5 . 114.0(5) yes
O2 . C4 . C3 . 127.1(6) yes
C5 . C4 . C3 . 118.9(5) yes
C4 . C5 . C6 . 120.1(5) yes
C4 . C5 . C8 . 122.7(5) yes
C6 . C5 . C8 . 116.7(5) yes
C5 . C6 . C7 . 120.9(6) yes
C5 . C6 . H61 . 119.6 no
C7 . C6 . H61 . 119.5 no
C6 . C7 . N1 . 122.5(6) yes
C6 . C7 . H71 . 118.8 no
N1 . C7 . H71 . 118.7 no
C7 . N1 . Cu1 16_545 125.2(6) yes
C7 . N1 . C9 . 116.5(6) yes
Cu1 16_545 N1 . C9 . 118.2(6) yes
N1 . C9 . C8 . 124.5(6) yes
N1 . C9 . H91 . 117.9 no
C8 . C9 . H91 . 117.5 no
C5 . C8 . C9 . 118.9(6) yes
C5 . C8 . H81 . 120.5 no
C9 . C8 . H81 . 120.6 no
C4 . C3 . C2 . 127.4(6) yes
C4 . C3 . H31 . 116.5 no
C2 . C3 . H31 . 116.1 no
C3 . C2 . O1 . 124.8(6) yes
C3 . C2 . C1 . 118.3(6) yes
O1 . C2 . C1 . 116.9(6) yes
Cu1 . O1 . C2 . 121.1(6) yes
C2 . C1 . H11 . 109.1 no
C2 . C1 . H12 . 111.3 no
H11 . C1 . H12 . 109.4 no
C2 . C1 . H13 . 108.0 no
H11 . C1 . H13 . 109.5 no
H12 . C1 . H13 . 109.5 no

loop_
_geom_bond_atom_site_label_1
_geom_bond_site_symmetry_1
_geom_bond_atom_site_label_2
_geom_bond_site_symmetry_2
_geom_bond_distance
_geom_bond_publ_flag
Cu1 . O1 6_666 2.200(9) yes
Cu1 . N1 9_655 2.051(8) yes
Cu1 . N1 10_555 2.051(8) yes
Cu1 . O2 6_666 1.977(7) yes
Cu1 . O2 . 1.977(7) yes
Cu1 . O1 . 2.200(9) yes
O2 . C4 . 1.276(7) yes
C4 . C5 . 1.497(7) yes
C4 . C3 . 1.374(8) yes
C5 . C6 . 1.377(8) yes
C5 . C8 . 1.386(8) yes
C6 . C7 . 1.370(8) yes
C6 . H61 . 0.949 no
C7 . N1 . 1.333(8) yes
C7 . H71 . 0.950 no
N1 . C9 . 1.334(8) yes
C9 . C8 . 1.367(8) yes
C9 . H91 . 0.949 no
C8 . H81 . 0.950 no
C3 . C2 . 1.409(8) yes
C3 . H31 . 0.949 no
C2 . O1 . 1.254(8) yes
C2 . C1 . 1.510(8) yes
C1 . H11 . 0.980 no
C1 . H12 . 0.980 no
C1 . H13 . 0.980 no
